data_4121924
loop_
_publ_author_name
'Zuzek, Ashley A.'
'Parkin, Gerard'

_publ_section_title
;
 Si-H and Si-C Bond Cleavage Reactions of Silane and Phenylsilanes with
 Mo(PMe3)6: Silyl, Hypervalent Silyl, Silane, and Disilane Complexes.
;
_journal_issue 23
_journal_name_full 'Journal of the American Chemical Society'
_journal_page_first 8177
_journal_page_last 8180
_journal_paper_doi 10.1021/ja503368j
_journal_volume 136
_journal_year 2014
_chemical_formula_sum 'C12 H42 Mo P4 Si'
_chemical_formula_weight 434.36
_chemical_name_systematic
; 
 ? 
;
_space_group_crystal_system orthorhombic
_space_group_IT_number 36
_space_group_name_Hall 'C 2c -2'
_space_group_name_H-M_alt 'C m c 21'
_symmetry_space_group_name_Hall 'C 2c -2'
_symmetry_space_group_name_H-M 'C m c 21'
_atom_sites_solution_hydrogens mixed
_audit_creation_method SHELXL-2013
_cell_angle_alpha 90
_cell_angle_beta 90
_cell_angle_gamma 90
_cell_formula_units_Z 4
_cell_length_a 13.8563(13)
_cell_length_b 13.5078(13)
_cell_length_c 12.3440(12)
_cell_measurement_reflns_used 8992
_cell_measurement_temperature 150(2)
_cell_measurement_theta_max 31.98
_cell_measurement_theta_min 2.68
_cell_volume 2310.4(4)
_computing_cell_refinement 'Bruker SAINT'
_computing_data_collection 'Bruker APEX2'
_computing_data_reduction 'Bruker SAINT'
_computing_molecular_graphics 'Bruker SHELXTL'
_computing_publication_material 'Bruker SHELXTL'
_computing_structure_refinement 'SHELXL-2013 (Sheldrick, 2013)'
_computing_structure_solution 'SHELXS-97 (Sheldrick, 2008)'
_diffrn_ambient_temperature 150(2)
_diffrn_measured_fraction_theta_full 1.000
_diffrn_measured_fraction_theta_max 0.977
_diffrn_measurement_device_type 'Bruker APEX-II CCD'
_diffrn_measurement_method '\f and \w scans'
_diffrn_radiation_type MoK\a
_diffrn_radiation_wavelength 0.71073
_diffrn_reflns_av_R_equivalents 0.0544
_diffrn_reflns_av_unetI/netI 0.0470
_diffrn_reflns_Laue_measured_fraction_full 1.000
_diffrn_reflns_Laue_measured_fraction_max 0.977
_diffrn_reflns_limit_h_max 20
_diffrn_reflns_limit_h_min -20
_diffrn_reflns_limit_k_max 20
_diffrn_reflns_limit_k_min -20
_diffrn_reflns_limit_l_max 18
_diffrn_reflns_limit_l_min -18
_diffrn_reflns_number 19670
_diffrn_reflns_point_group_measured_fraction_full 1.000
_diffrn_reflns_point_group_measured_fraction_max 0.977
_diffrn_reflns_theta_full 25.242
_diffrn_reflns_theta_max 32.748
_diffrn_reflns_theta_min 2.106
_exptl_absorpt_coefficient_mu 0.885
_exptl_absorpt_correction_T_max 0.9488
_exptl_absorpt_correction_T_min 0.8936
_exptl_absorpt_correction_type empirical
_exptl_absorpt_process_details sadabs
_exptl_crystal_colour colorless
_exptl_crystal_density_diffrn 1.249
_exptl_crystal_description block
_exptl_crystal_F_000 920
_exptl_crystal_size_max 0.130
_exptl_crystal_size_mid 0.100
_exptl_crystal_size_min 0.060
_refine_diff_density_max 0.798
_refine_diff_density_min -0.358
_refine_diff_density_rms 0.081
_refine_ls_abs_structure_details
; 
 Refined as an inversion twin. 
;
_refine_ls_abs_structure_Flack -0.02(4)
_refine_ls_extinction_method none
_refine_ls_goodness_of_fit_ref 1.034
_refine_ls_hydrogen_treatment mixed
_refine_ls_matrix_type full
_refine_ls_number_parameters 112
_refine_ls_number_reflns 4236
_refine_ls_number_restraints 1
_refine_ls_restrained_S_all 1.034
_refine_ls_R_factor_all 0.0421
_refine_ls_R_factor_gt 0.0318
_refine_ls_shift/su_max 0.001
_refine_ls_shift/su_mean 0.000
_refine_ls_structure_factor_coef Fsqd
_refine_ls_weighting_details 'w=1/[\s^2^(Fo^2^)+(0.0236P)^2^] where P=(Fo^2^+2Fc^2^)/3'
_refine_ls_weighting_scheme calc
_refine_ls_wR_factor_gt 0.0569
_refine_ls_wR_factor_ref 0.0604
_reflns_Friedel_coverage 0.921
_reflns_Friedel_fraction_full 1.000
_reflns_Friedel_fraction_max 0.977
_reflns_number_gt 3662
_reflns_number_total 4236
_reflns_threshold_expression 'I > 2\s(I)'
_cod_data_source_file ja503368j_si_005.cif
_cod_data_source_block mosis10
_cod_depositor_comments 'Adding full bibliography for 4121917--4121924.cif.'
_cod_database_code 4121924
_shelx_space_group_comment
; 
The symmetry employed for this shelxl refinement is uniquely defined 
by the following loop, which should always be used as a source of 
symmetry information in preference to the above space-group names. 
They are only intended as comments. 
;
_shelx_estimated_absorpt_t_min 0.894
_shelx_estimated_absorpt_t_max 0.949
_shelxl_version_number 2013-4

loop_
_space_group_symop_operation_xyz
'x, y, z'
'-x, -y, z+1/2'
'x, -y, z+1/2'
'-x, y, z'
'x+1/2, y+1/2, z'
'-x+1/2, -y+1/2, z+1/2'
'x+1/2, -y+1/2, z+1/2'
'-x+1/2, y+1/2, z'

loop_
_atom_site_label
_atom_site_type_symbol
_atom_site_fract_x
_atom_site_fract_y
_atom_site_fract_z
_atom_site_U_iso_or_equiv
_atom_site_adp_type
_atom_site_occupancy
_atom_site_site_symmetry_order
_atom_site_calc_flag
_atom_site_refinement_flags_posn
_atom_site_refinement_flags_adp
_atom_site_refinement_flags_occupancy
Mo Mo 0.5000 0.77775(2) 0.05358(2) 0.01600(8) Uani 1 2 d S T P
P1 P 0.67425(6) 0.77996(7) 0.01292(7) 0.02246(18) Uani 1 1 d . . .
Si Si 0.5000 0.73596(10) -0.14925(10) 0.0228(3) Uani 1 2 d S T P
P2 P 0.5000 0.93509(9) 0.14511(10) 0.0237(2) Uani 1 2 d S T P
P3 P 0.5000 0.59780(9) 0.09638(11) 0.0229(2) Uani 1 2 d S T P
C13 C 0.7285(3) 0.6737(3) -0.0567(3) 0.0353(9) Uani 1 1 d . . .
H13A H 0.7973 0.6864 -0.0687 0.053 Uiso 1 1 calc R U .
H13B H 0.6963 0.6637 -0.1265 0.053 Uiso 1 1 calc R U .
H13C H 0.7208 0.6143 -0.0120 0.053 Uiso 1 1 calc R U .
C12 C 0.7224(3) 0.8785(3) -0.0734(3) 0.0333(8) Uani 1 1 d . . .
H12A H 0.7921 0.8696 -0.0821 0.050 Uiso 1 1 calc R U .
H12B H 0.7097 0.9429 -0.0397 0.050 Uiso 1 1 calc R U .
H12C H 0.6911 0.8759 -0.1445 0.050 Uiso 1 1 calc R U .
C11 C 0.7576(3) 0.7885(3) 0.1270(3) 0.0420(10) Uani 1 1 d . . .
H11A H 0.8241 0.7871 0.1001 0.063 Uiso 1 1 calc R U .
H11B H 0.7471 0.7324 0.1760 0.063 Uiso 1 1 calc R U .
H11C H 0.7463 0.8505 0.1661 0.063 Uiso 1 1 calc R U .
C32 C 0.5991(3) 0.5545(3) 0.1824(3) 0.0393(9) Uani 1 1 d . . .
H32A H 0.5903 0.4841 0.1984 0.059 Uiso 1 1 calc R U .
H32B H 0.5996 0.5923 0.2502 0.059 Uiso 1 1 calc R U .
H32C H 0.6606 0.5641 0.1446 0.059 Uiso 1 1 calc R U .
C31 C 0.5000 0.4999(4) -0.0059(5) 0.0420(14) Uani 1 2 d S T P
H31A H 0.4886 0.4359 0.0292 0.063 Uiso 0.5 1 calc R U P
H31B H 0.5626 0.4987 -0.0428 0.063 Uiso 0.5 1 calc R U P
H31C H 0.4488 0.5128 -0.0589 0.063 Uiso 0.5 1 calc R U P
C22 C 0.4022(3) 1.0229(3) 0.1244(4) 0.0546(13) Uani 1 1 d . . .
H22A H 0.4142 1.0825 0.1678 0.082 Uiso 1 1 calc R U .
H22B H 0.3411 0.9928 0.1467 0.082 Uiso 1 1 calc R U .
H22C H 0.3988 1.0409 0.0476 0.082 Uiso 1 1 calc R U .
C21 C 0.5000 0.9294(4) 0.2921(5) 0.0527(18) Uani 1 2 d S T P
H21A H 0.5153 0.9948 0.3216 0.079 Uiso 0.5 1 calc R U P
H21B H 0.5486 0.8815 0.3163 0.079 Uiso 0.5 1 calc R U P
H21C H 0.4361 0.9086 0.3176 0.079 Uiso 0.5 1 calc R U P
H3 H 0.5000 0.636(3) -0.184(4) 0.017(11) Uiso 1 2 d S . P
H1 H 0.5000 0.868(4) -0.025(4) 0.034(15) Uiso 1 2 d S . P
H4 H 0.581(3) 0.772(3) -0.212(4) 0.050(14) Uiso 1 1 d . . .
H2 H 0.560(4) 0.768(3) 0.161(4) 0.072(17) Uiso 1 1 d . . .

loop_
_atom_site_aniso_label
_atom_site_aniso_U_11
_atom_site_aniso_U_22
_atom_site_aniso_U_33
_atom_site_aniso_U_23
_atom_site_aniso_U_13
_atom_site_aniso_U_12
Mo 0.01774(15) 0.01469(14) 0.01558(14) -0.00028(18) 0.000 0.000
P1 0.0186(4) 0.0255(4) 0.0233(4) 0.0020(4) -0.0004(3) -0.0004(3)
Si 0.0280(7) 0.0236(6) 0.0167(6) -0.0014(5) 0.000 0.000
P2 0.0263(6) 0.0202(6) 0.0248(6) -0.0059(5) 0.000 0.000
P3 0.0255(6) 0.0184(5) 0.0248(5) 0.0044(4) 0.000 0.000
C13 0.0292(18) 0.033(2) 0.043(2) 0.0028(17) 0.0077(17) 0.0120(16)
C12 0.0264(18) 0.0338(19) 0.040(2) 0.0038(17) 0.0080(15) -0.0073(15)
C11 0.0246(19) 0.060(3) 0.041(2) 0.0062(19) -0.0096(16) -0.0064(18)
C32 0.032(2) 0.034(2) 0.052(2) 0.0199(18) -0.0055(18) 0.0019(16)
C31 0.065(4) 0.015(2) 0.045(3) -0.001(2) 0.000 0.000
C22 0.061(3) 0.036(2) 0.067(3) -0.022(2) -0.017(2) 0.021(2)
C21 0.085(5) 0.041(3) 0.032(3) -0.013(3) 0.000 0.000

loop_
_atom_type_symbol
_atom_type_description
_atom_type_scat_dispersion_real
_atom_type_scat_dispersion_imag
_atom_type_scat_source
C C 0.0033 0.0016 'International Tables Vol C Tables 4.2.6.8 and 6.1.1.4'
H H 0.0000 0.0000 'International Tables Vol C Tables 4.2.6.8 and 6.1.1.4'
Si Si 0.0817 0.0704 'International Tables Vol C Tables 4.2.6.8 and 6.1.1.4'
P P 0.1023 0.0942 'International Tables Vol C Tables 4.2.6.8 and 6.1.1.4'
Mo Mo -1.6832 0.6857 'International Tables Vol C Tables 4.2.6.8 and 6.1.1.4'

loop_
_geom_angle_atom_site_label_1
_geom_angle_atom_site_label_2
_geom_angle_atom_site_label_3
_geom_angle
_geom_angle_site_symmetry_1
_geom_angle_site_symmetry_3
P2 Mo P1 94.87(2) . 4_655
P2 Mo P1 94.87(2) . .
P1 Mo P1 156.48(4) 4_655 .
P2 Mo P3 139.74(5) . .
P1 Mo P3 93.16(2) 4_655 .
P1 Mo P3 93.16(2) . .
P2 Mo Si 130.70(4) . .
P1 Mo Si 78.71(2) 4_655 .
P1 Mo Si 78.71(2) . .
P3 Mo Si 89.56(4) . .
P2 Mo H1 66.7(19) . .
P1 Mo H1 82.1(3) 4_655 .
P1 Mo H1 82.1(3) . .
P3 Mo H1 153.6(19) . .
Si Mo H1 64.0(19) . .
P2 Mo H2 71.0(17) . .
P1 Mo H2 133.4(19) 4_655 .
P1 Mo H2 70.1(19) . .
P3 Mo H2 75.0(17) . .
Si Mo H2 143.9(19) . .
H1 Mo H2 126(2) . .
C11 P1 C12 99.94(18) . .
C11 P1 C13 98.7(2) . .
C12 P1 C13 98.47(18) . .
C11 P1 Mo 117.61(14) . .
C12 P1 Mo 118.94(13) . .
C13 P1 Mo 119.15(13) . .
Mo Si H3 120.3(19) . .
Mo Si H4 116.5(18) . .
H3 Si H4 99(2) . .
C21 P2 C22 99.7(2) . 4_655
C21 P2 C22 99.7(2) . .
C22 P2 C22 96.3(3) 4_655 .
C21 P2 Mo 115.6(2) . .
C22 P2 Mo 120.67(14) 4_655 .
C22 P2 Mo 120.67(14) . .
C31 P3 C32 99.76(19) . .
C31 P3 C32 99.76(19) . 4_655
C32 P3 C32 97.2(2) . 4_655
C31 P3 Mo 124.05(19) . .
C32 P3 Mo 115.78(13) . .
C32 P3 Mo 115.78(13) 4_655 .
P1 C13 H13A 109.5 . .
P1 C13 H13B 109.5 . .
H13A C13 H13B 109.5 . .
P1 C13 H13C 109.5 . .
H13A C13 H13C 109.5 . .
H13B C13 H13C 109.5 . .
P1 C12 H12A 109.5 . .
P1 C12 H12B 109.5 . .
H12A C12 H12B 109.5 . .
P1 C12 H12C 109.5 . .
H12A C12 H12C 109.5 . .
H12B C12 H12C 109.5 . .
P1 C11 H11A 109.5 . .
P1 C11 H11B 109.5 . .
H11A C11 H11B 109.5 . .
P1 C11 H11C 109.5 . .
H11A C11 H11C 109.5 . .
H11B C11 H11C 109.5 . .
P3 C32 H32A 109.5 . .
P3 C32 H32B 109.5 . .
H32A C32 H32B 109.5 . .
P3 C32 H32C 109.5 . .
H32A C32 H32C 109.5 . .
H32B C32 H32C 109.5 . .
P3 C31 H31A 109.5 . .
P3 C31 H31B 109.5 . .
H31A C31 H31B 109.5 . .
P3 C31 H31C 109.5 . .
H31A C31 H31C 109.5 . .
H31B C31 H31C 109.5 . .
P2 C22 H22A 109.5 . .
P2 C22 H22B 109.5 . .
H22A C22 H22B 109.5 . .
P2 C22 H22C 109.5 . .
H22A C22 H22C 109.5 . .
H22B C22 H22C 109.5 . .
P2 C21 H21A 109.5 . .
P2 C21 H21B 109.5 . .
H21A C21 H21B 109.5 . .
P2 C21 H21C 109.5 . .
H21A C21 H21C 109.5 . .
H21B C21 H21C 109.5 . .

loop_
_geom_bond_atom_site_label_1
_geom_bond_atom_site_label_2
_geom_bond_distance
_geom_bond_site_symmetry_2
Mo P2 2.4070(12) .
Mo P1 2.4661(8) 4_655
Mo P1 2.4662(8) .
Mo P3 2.4875(12) .
Mo Si 2.5665(13) .
Mo H1 1.55(5) .
Mo H2 1.57(5) .
P1 C11 1.825(4) .
P1 C12 1.831(3) .
P1 C13 1.833(4) .
Si H3 1.42(4) .
Si H4 1.44(4) .
P2 C21 1.816(6) .
P2 C22 1.819(4) 4_655
P2 C22 1.819(4) .
P3 C31 1.828(5) .
P3 C32 1.832(4) .
P3 C32 1.832(4) 4_655
C13 H13A 0.9800 .
C13 H13B 0.9800 .
C13 H13C 0.9800 .
C12 H12A 0.9800 .
C12 H12B 0.9800 .
C12 H12C 0.9800 .
C11 H11A 0.9800 .
C11 H11B 0.9800 .
C11 H11C 0.9800 .
C32 H32A 0.9800 .
C32 H32B 0.9800 .
C32 H32C 0.9800 .
C31 H31A 0.9800 .
C31 H31B 0.9800 .
C31 H31C 0.9800 .
C22 H22A 0.9800 .
C22 H22B 0.9800 .
C22 H22C 0.9800 .
C21 H21A 0.9800 .
C21 H21B 0.9800 .
C21 H21C 0.9800 .
